data_2215873
loop_
_publ_author_name
'Wei Zhou'
'Zhimin Wu'
'Weixiao Hu'
'Chunnian Xia'

_publ_section_title
;
 10-(4-Hydroxy-3-methoxy-5-nitrobenzylidene)anthrone
;
_journal_coeditor_code CV2325
_journal_issue 11
_journal_name_full 'Acta Crystallographica Section E'
_journal_page_first o4498
_journal_page_last o4498
_journal_paper_doi 10.1107/S1600536807052919
_journal_volume 63
_journal_year 2007
_chemical_formula_iupac 'C22 H15 N O5'
_chemical_formula_moiety 'C22 H15 N O5'
_chemical_formula_sum 'C22 H15 N O5'
_chemical_formula_weight 373.35
_chemical_name_systematic
;
10-(4-Hydroxy-3-methoxy-5-nitrobenzylidene)anthrone
;
_space_group_IT_number 14
_symmetry_cell_setting monoclinic
_symmetry_space_group_name_Hall '-P 2ybc'
_symmetry_space_group_name_H-M 'P 1 21/c 1'
_atom_sites_solution_hydrogens geom
_atom_sites_solution_primary direct
_atom_sites_solution_secondary difmap
_audit_creation_method SHELXL-97
_cell_angle_alpha 90.00
_cell_angle_beta 97.257(5)
_cell_angle_gamma 90.00
_cell_formula_units_Z 4
_cell_length_a 7.542(3)
_cell_length_b 27.810(10)
_cell_length_c 8.111(3)
_cell_measurement_reflns_used 645
_cell_measurement_temperature 298(2)
_cell_measurement_theta_max 20.183
_cell_measurement_theta_min 2.635
_cell_volume 1687.6(11)
_computing_cell_refinement 'SAINT (Bruker, 1997)'
_computing_data_collection 'SMART (Bruker, 1997)'
_computing_data_reduction 'SAINT (Bruker, 1997)'
_computing_molecular_graphics 'ORTEP-3 (Farrugia, 1997)'
_computing_publication_material 'SHELXL97 (Sheldrick, 1997)'
_computing_structure_refinement 'SHELXL97 (Sheldrick, 1997)'
_computing_structure_solution 'SHELXS97 (Sheldrick, 1997)'
_diffrn_ambient_temperature 298(2)
_diffrn_measured_fraction_theta_full 0.989
_diffrn_measured_fraction_theta_max 0.989
_diffrn_measurement_device_type 'Bruker SMART CCD area-detector'
_diffrn_measurement_method '\f and \w'
_diffrn_radiation_monochromator graphite
_diffrn_radiation_source 'fine-focus sealed tube'
_diffrn_radiation_type MoK\a
_diffrn_radiation_wavelength 0.71073
_diffrn_reflns_av_R_equivalents 0.0600
_diffrn_reflns_av_sigmaI/netI 0.0831
_diffrn_reflns_limit_h_max 5
_diffrn_reflns_limit_h_min -9
_diffrn_reflns_limit_k_max 35
_diffrn_reflns_limit_k_min -33
_diffrn_reflns_limit_l_max 10
_diffrn_reflns_limit_l_min -9
_diffrn_reflns_number 8413
_diffrn_reflns_theta_full 27.10
_diffrn_reflns_theta_max 27.10
_diffrn_reflns_theta_min 1.46
_diffrn_standards_decay_% 5.94
_exptl_absorpt_coefficient_mu 0.105
_exptl_absorpt_correction_T_max 0.9875
_exptl_absorpt_correction_T_min 0.9791
_exptl_absorpt_correction_type multi-scan
_exptl_absorpt_process_details '(SADABS; Sheldrick, 1997)'
_exptl_crystal_colour red
_exptl_crystal_density_diffrn 1.469
_exptl_crystal_density_method 'not measured'
_exptl_crystal_description needle
_exptl_crystal_F_000 776
_exptl_crystal_size_max 0.30
_exptl_crystal_size_mid 0.15
_exptl_crystal_size_min 0.10
_refine_diff_density_max 0.188
_refine_diff_density_min -0.210
_refine_ls_extinction_method none
_refine_ls_goodness_of_fit_ref 0.918
_refine_ls_hydrogen_treatment mixed
_refine_ls_matrix_type full
_refine_ls_number_parameters 258
_refine_ls_number_reflns 3691
_refine_ls_number_restraints 0
_refine_ls_restrained_S_all 0.918
_refine_ls_R_factor_all 0.1073
_refine_ls_R_factor_gt 0.0558
_refine_ls_shift/su_max 0.000
_refine_ls_shift/su_mean 0.000
_refine_ls_structure_factor_coef Fsqd
_refine_ls_weighting_details 'calc w=1/[\s^2^(Fo^2^)+(0.037P)^2^] where P=(Fo^2^+2Fc^2^)/3'
_refine_ls_weighting_scheme calc
_refine_ls_wR_factor_gt 0.0998
_refine_ls_wR_factor_ref 0.1156
_reflns_number_gt 2125
_reflns_number_total 3691
_reflns_threshold_expression I>2\s(I)
_cod_data_source_file cv2325.cif
_cod_data_source_block I
_cod_original_cell_volume 1687.7(10)
_cod_original_sg_symbol_H-M 'P 21/c'
_cod_database_code 2215873
_cod_database_fobs_code 2215873

loop_
_symmetry_equiv_pos_as_xyz
'x, y, z'
'-x, y+1/2, -z+1/2'
'-x, -y, -z'
'x, -y-1/2, z-1/2'

loop_
_atom_site_type_symbol
_atom_site_label
_atom_site_fract_x
_atom_site_fract_y
_atom_site_fract_z
_atom_site_U_iso_or_equiv
_atom_site_adp_type
_atom_site_calc_flag
_atom_site_refinement_flags
_atom_site_occupancy
O O1 1.0555(3) 0.64984(6) -0.2655(2) 0.0685(6) Uani d . 1
O O2 0.3735(2) 0.53073(6) 0.6703(2) 0.0614(5) Uani d . 1
O O3 0.3936(2) 0.58518(6) 0.8596(2) 0.0580(5) Uani d . 1
O O4 0.5069(3) 0.66996(7) 0.8018(2) 0.0679(6) Uani d . 1
H H4X 0.459(4) 0.6465(11) 0.850(4) 0.107(13) Uiso d . 1
O O5 0.6530(2) 0.72449(6) 0.6013(2) 0.0636(5) Uani d . 1
N N1 0.4187(2) 0.57080(7) 0.7197(2) 0.0455(5) Uani d . 1
C C1 0.9347(3) 0.55343(9) -0.2948(3) 0.0486(6) Uani d . 1
H H1 0.9871 0.5657 -0.3837 0.058 Uiso calc R 1
C C2 0.8652(3) 0.50819(10) -0.3044(3) 0.0556(7) Uani d . 1
H H2 0.8717 0.4895 -0.3985 0.067 Uiso calc R 1
C C3 0.7850(3) 0.49035(9) -0.1734(3) 0.0514(6) Uani d . 1
H H3 0.7374 0.4594 -0.1794 0.062 Uiso calc R 1
C C4 0.7748(3) 0.51779(8) -0.0342(3) 0.0455(6) Uani d . 1
H H4 0.7194 0.5053 0.0526 0.055 Uiso calc R 1
C C5 0.8392(3) 0.59429(7) 0.1292(2) 0.0367(5) Uani d . 1
C C6 1.0506(3) 0.64585(8) 0.3191(3) 0.0446(6) Uani d . 1
H H6 1.0080 0.6322 0.4111 0.054 Uiso calc R 1
C C7 1.1798(3) 0.68127(9) 0.3426(3) 0.0529(6) Uani d . 1
H H7 1.2221 0.6913 0.4497 0.064 Uiso calc R 1
C C8 1.2465(3) 0.70188(9) 0.2083(3) 0.0570(7) Uani d . 1
H H8 1.3309 0.7264 0.2240 0.068 Uiso calc R 1
C C9 1.1865(3) 0.68571(8) 0.0514(3) 0.0514(6) Uani d . 1
H H9 1.2320 0.6992 -0.0393 0.062 Uiso calc R 1
C C10 1.0131(3) 0.62950(8) -0.1433(3) 0.0452(6) Uani d . 1
C C11 0.8460(3) 0.56394(8) -0.0213(3) 0.0369(5) Uani d . 1
C C12 0.9829(3) 0.63023(7) 0.1605(3) 0.0368(5) Uani d . 1
C C13 1.0589(3) 0.64947(8) 0.0255(3) 0.0397(5) Uani d . 1
C C14 0.9285(3) 0.58177(8) -0.1537(3) 0.0402(5) Uani d . 1
C C15 0.7018(3) 0.58748(8) 0.2178(3) 0.0422(6) Uani d . 1
H H15 0.6264 0.5625 0.1774 0.051 Uiso calc R 1
C C16 0.6457(3) 0.61121(8) 0.3653(3) 0.0386(5) Uani d . 1
C C17 0.5543(3) 0.58345(8) 0.4672(3) 0.0398(5) Uani d . 1
H H17 0.5247 0.5519 0.4378 0.048 Uiso calc R 1
C C18 0.5060(3) 0.60242(8) 0.6135(3) 0.0379(5) Uani d . 1
C C19 0.5437(3) 0.64949(8) 0.6604(3) 0.0428(6) Uani d . 1
C C20 0.6275(3) 0.67848(8) 0.5509(3) 0.0427(6) Uani d . 1
C C21 0.6749(3) 0.65947(8) 0.4073(3) 0.0423(6) Uani d . 1
H H21 0.7282 0.6793 0.3355 0.051 Uiso calc R 1
C C22 0.7791(4) 0.75190(9) 0.5260(3) 0.0738(9) Uani d . 1
H H22A 0.8903 0.7347 0.5336 0.111 Uiso calc R 1
H H22B 0.7976 0.7822 0.5822 0.111 Uiso calc R 1
H H22C 0.7350 0.7573 0.4113 0.111 Uiso calc R 1

loop_
_atom_site_aniso_label
_atom_site_aniso_U_11
_atom_site_aniso_U_22
_atom_site_aniso_U_33
_atom_site_aniso_U_12
_atom_site_aniso_U_13
_atom_site_aniso_U_23
O1 0.0878(14) 0.0813(13) 0.0387(10) -0.0103(10) 0.0174(10) 0.0143(9)
O2 0.0745(13) 0.0505(11) 0.0633(12) -0.0172(9) 0.0249(10) -0.0054(9)
O3 0.0698(12) 0.0653(12) 0.0444(11) -0.0045(9) 0.0287(9) -0.0022(8)
O4 0.0867(15) 0.0637(13) 0.0617(13) -0.0198(11) 0.0424(11) -0.0203(10)
O5 0.0831(13) 0.0455(10) 0.0699(13) -0.0168(9) 0.0395(11) -0.0149(9)
N1 0.0433(12) 0.0510(13) 0.0441(13) 0.0001(9) 0.0133(10) 0.0020(10)
C1 0.0468(15) 0.0680(18) 0.0317(13) 0.0102(13) 0.0082(11) -0.0013(12)
C2 0.0561(17) 0.0702(18) 0.0397(15) 0.0116(14) 0.0037(13) -0.0161(13)
C3 0.0461(15) 0.0538(15) 0.0535(16) 0.0043(12) 0.0027(13) -0.0109(12)
C4 0.0450(15) 0.0515(15) 0.0408(14) 0.0029(11) 0.0084(12) -0.0039(11)
C5 0.0415(13) 0.0411(13) 0.0274(12) 0.0043(10) 0.0043(10) 0.0026(9)
C6 0.0447(15) 0.0527(15) 0.0359(14) 0.0026(11) 0.0031(11) 0.0021(11)
C7 0.0474(15) 0.0617(17) 0.0481(15) -0.0019(13) 0.0001(13) -0.0083(13)
C8 0.0451(16) 0.0598(17) 0.0673(19) -0.0092(12) 0.0121(14) -0.0085(14)
C9 0.0510(16) 0.0495(15) 0.0571(17) 0.0015(12) 0.0206(13) 0.0049(12)
C10 0.0449(15) 0.0560(15) 0.0354(14) 0.0067(11) 0.0086(11) 0.0070(11)
C11 0.0339(13) 0.0443(13) 0.0323(13) 0.0082(10) 0.0042(10) -0.0006(10)
C12 0.0349(13) 0.0409(13) 0.0345(13) 0.0064(10) 0.0037(10) 0.0028(10)
C13 0.0397(13) 0.0413(13) 0.0392(13) 0.0061(10) 0.0089(11) 0.0042(10)
C14 0.0374(13) 0.0524(14) 0.0300(13) 0.0098(11) 0.0013(10) 0.0017(10)
C15 0.0464(14) 0.0441(14) 0.0367(13) -0.0013(11) 0.0077(11) -0.0020(10)
C16 0.0391(13) 0.0441(13) 0.0328(12) -0.0002(10) 0.0056(10) -0.0015(10)
C17 0.0389(13) 0.0429(13) 0.0377(13) -0.0014(10) 0.0054(11) -0.0041(10)
C18 0.0336(12) 0.0447(14) 0.0367(13) -0.0015(10) 0.0101(10) 0.0025(10)
C19 0.0396(13) 0.0516(15) 0.0398(14) 0.0003(11) 0.0150(11) -0.0102(11)
C20 0.0432(14) 0.0403(13) 0.0463(14) -0.0028(10) 0.0115(12) -0.0037(11)
C21 0.0448(14) 0.0452(14) 0.0390(14) -0.0010(11) 0.0132(11) 0.0028(10)
C22 0.107(2) 0.0527(17) 0.068(2) -0.0253(16) 0.0358(18) -0.0068(14)

loop_
_atom_type_symbol
_atom_type_description
_atom_type_scat_dispersion_real
_atom_type_scat_dispersion_imag
_atom_type_scat_source
C C 0.0033 0.0016 'International Tables Vol C Tables 4.2.6.8 and 6.1.1.4'
H H 0.0000 0.0000 'International Tables Vol C Tables 4.2.6.8 and 6.1.1.4'
N N 0.0061 0.0033 'International Tables Vol C Tables 4.2.6.8 and 6.1.1.4'
O O 0.0106 0.0060 'International Tables Vol C Tables 4.2.6.8 and 6.1.1.4'

loop_
_geom_angle_atom_site_label_1
_geom_angle_atom_site_label_2
_geom_angle_atom_site_label_3
_geom_angle
C19 O4 H4X 102(2)
C20 O5 C22 117.26(18)
O2 N1 O3 121.83(19)
O2 N1 C18 119.34(19)
O3 N1 C18 118.83(19)
C2 C1 C14 121.1(2)
C2 C1 H1 119.4
C14 C1 H1 119.4
C1 C2 C3 119.4(2)
C1 C2 H2 120.3
C3 C2 H2 120.3
C4 C3 C2 120.6(2)
C4 C3 H3 119.7
C2 C3 H3 119.7
C3 C4 C11 120.9(2)
C3 C4 H4 119.5
C11 C4 H4 119.5
C15 C5 C12 127.0(2)
C15 C5 C11 117.8(2)
C12 C5 C11 115.14(18)
C7 C6 C12 121.3(2)
C7 C6 H6 119.4
C12 C6 H6 119.4
C8 C7 C6 120.6(2)
C8 C7 H7 119.7
C6 C7 H7 119.7
C9 C8 C7 119.0(2)
C9 C8 H8 120.5
C7 C8 H8 120.5
C8 C9 C13 121.3(2)
C8 C9 H9 119.4
C13 C9 H9 119.4
O1 C10 C14 122.0(2)
O1 C10 C13 121.6(2)
C14 C10 C13 116.18(19)
C4 C11 C14 118.3(2)
C4 C11 C5 122.13(19)
C14 C11 C5 119.54(19)
C6 C12 C13 117.6(2)
C6 C12 C5 123.17(19)
C13 C12 C5 119.20(19)
C9 C13 C12 120.0(2)
C9 C13 C10 119.3(2)
C12 C13 C10 120.6(2)
C1 C14 C11 119.6(2)
C1 C14 C10 119.8(2)
C11 C14 C10 120.53(19)
C5 C15 C16 133.5(2)
C5 C15 H15 113.2
C16 C15 H15 113.2
C17 C16 C21 117.88(19)
C17 C16 C15 116.9(2)
C21 C16 C15 125.22(19)
C16 C17 C18 120.3(2)
C16 C17 H17 119.8
C18 C17 H17 119.8
C19 C18 C17 121.83(19)
C19 C18 N1 120.36(19)
C17 C18 N1 117.8(2)
O4 C19 C18 125.4(2)
O4 C19 C20 117.0(2)
C18 C19 C20 117.54(19)
O5 C20 C21 125.6(2)
O5 C20 C19 114.26(19)
C21 C20 C19 120.2(2)
C20 C21 C16 122.0(2)
C20 C21 H21 119.0
C16 C21 H21 119.0
O5 C22 H22A 109.5
O5 C22 H22B 109.5
H22A C22 H22B 109.5
O5 C22 H22C 109.5
H22A C22 H22C 109.5
H22B C22 H22C 109.5

loop_
_geom_bond_atom_site_label_1
_geom_bond_atom_site_label_2
_geom_bond_distance
O1 C10 1.218(2)
O2 N1 1.218(2)
O3 N1 1.240(2)
O4 C19 1.340(3)
O4 H4X 0.86(3)
O5 C20 1.350(2)
O5 C22 1.416(3)
N1 C18 1.446(3)
C1 C2 1.362(3)
C1 C14 1.395(3)
C1 H1 0.9300
C2 C3 1.380(3)
C2 H2 0.9300
C3 C4 1.373(3)
C3 H3 0.9300
C4 C11 1.390(3)
C4 H4 0.9300
C5 C15 1.347(3)
C5 C12 1.473(3)
C5 C11 1.490(3)
C6 C7 1.382(3)
C6 C12 1.392(3)
C6 H6 0.9300
C7 C8 1.381(3)
C7 H7 0.9300
C8 C9 1.371(3)
C8 H8 0.9300
C9 C13 1.391(3)
C9 H9 0.9300
C10 C14 1.471(3)
C10 C13 1.478(3)
C11 C14 1.398(3)
C12 C13 1.405(3)
C15 C16 1.474(3)
C15 H15 0.9300
C16 C17 1.378(3)
C16 C21 1.395(3)
C17 C18 1.389(3)
C17 H17 0.9300
C18 C19 1.383(3)
C19 C20 1.407(3)
C20 C21 1.367(3)
C21 H21 0.9300
C22 H22A 0.9599
C22 H22B 0.9599
C22 H22C 0.9599

loop_
_geom_hbond_atom_site_label_D
_geom_hbond_atom_site_label_H
_geom_hbond_atom_site_label_A
_geom_hbond_site_symmetry_A
_geom_hbond_distance_DH
_geom_hbond_distance_HA
_geom_hbond_distance_DA
_geom_hbond_angle_DHA
_geom_hbond_publ_flag
O4 H4X O3 . 0.86(3) 1.78(3) 2.571(3) 152(3) yes
C22 H22C O5 4_575 0.96 2.56 3.518(3) 173.4 yes

loop_
_geom_torsion_atom_site_label_1
_geom_torsion_atom_site_label_2
_geom_torsion_atom_site_label_3
_geom_torsion_atom_site_label_4
_geom_torsion
C14 C1 C2 C3 1.0(4)
C1 C2 C3 C4 0.0(4)
C2 C3 C4 C11 -0.5(4)
C12 C6 C7 C8 -0.6(4)
C6 C7 C8 C9 -1.9(4)
C7 C8 C9 C13 0.7(4)
C3 C4 C11 C14 0.0(3)
C3 C4 C11 C5 -179.1(2)
C15 C5 C11 C4 -29.3(3)
C12 C5 C11 C4 152.9(2)
C15 C5 C11 C14 151.6(2)
C12 C5 C11 C14 -26.2(3)
C7 C6 C12 C13 4.1(3)
C7 C6 C12 C5 -177.0(2)
C15 C5 C12 C6 32.7(3)
C11 C5 C12 C6 -149.8(2)
C15 C5 C12 C13 -148.3(2)
C11 C5 C12 C13 29.2(3)
C8 C9 C13 C12 2.9(3)
C8 C9 C13 C10 -173.2(2)
C6 C12 C13 C9 -5.2(3)
C5 C12 C13 C9 175.8(2)
C6 C12 C13 C10 170.92(19)
C5 C12 C13 C10 -8.1(3)
O1 C10 C13 C9 -15.0(3)
C14 C10 C13 C9 159.6(2)
O1 C10 C13 C12 168.9(2)
C14 C10 C13 C12 -16.5(3)
C2 C1 C14 C11 -1.5(3)
C2 C1 C14 C10 176.7(2)
C4 C11 C14 C1 1.0(3)
C5 C11 C14 C1 -179.9(2)
C4 C11 C14 C10 -177.2(2)
C5 C11 C14 C10 1.9(3)
O1 C10 C14 C1 16.0(3)
C13 C10 C14 C1 -158.6(2)
O1 C10 C14 C11 -165.8(2)
C13 C10 C14 C11 19.6(3)
C12 C5 C15 C16 0.7(4)
C11 C5 C15 C16 -176.8(2)
C5 C15 C16 C17 -150.8(2)
C5 C15 C16 C21 30.5(4)
C21 C16 C17 C18 -5.0(3)
C15 C16 C17 C18 176.3(2)
C16 C17 C18 C19 1.4(3)
C16 C17 C18 N1 -176.7(2)
O2 N1 C18 C19 174.1(2)
O3 N1 C18 C19 -6.6(3)
O2 N1 C18 C17 -7.8(3)
O3 N1 C18 C17 171.6(2)
C17 C18 C19 O4 -177.7(2)
N1 C18 C19 O4 0.4(4)
C17 C18 C19 C20 2.4(3)
N1 C18 C19 C20 -179.5(2)
C22 O5 C20 C21 -18.0(4)
C22 O5 C20 C19 162.3(2)
O4 C19 C20 O5 -2.7(3)
C18 C19 C20 O5 177.2(2)
O4 C19 C20 C21 177.6(2)
C18 C19 C20 C21 -2.5(3)
O5 C20 C21 C16 179.1(2)
C19 C20 C21 C16 -1.1(4)
C17 C16 C21 C20 4.9(3)
C15 C16 C21 C20 -176.5(2)

loop_
_cod_related_entry_id
_cod_related_entry_database
_cod_related_entry_code
1 ChemSpider 21121321
